data_7239246
loop_
_publ_author_name
'Shankar, Krapa'
'Das, Babulal'
'Baruah, Jubaraj B.'

_publ_section_title
;
 Organic cations controlling the nuclearity of copper(ii)
 2,5-pyridinedicarboxylates
;
_journal_issue 48
_journal_name_full 'RSC Advances'
_journal_page_first 26220
_journal_paper_doi 10.1039/c3ra44008g
_journal_volume 3
_journal_year 2013
_chemical_formula_sum 'C16 H28 Cu N4 O14'
_chemical_formula_weight 563.96
_space_group_IT_number 2
_space_group_name_Hall '-P 1'
_space_group_name_H-M_alt 'P -1'
_symmetry_cell_setting triclinic
_symmetry_space_group_name_H-M 'P -1'
_atom_sites_solution_hydrogens geom
_atom_sites_solution_primary direct
_atom_sites_solution_secondary difmap
_audit_creation_method SHELXL-97
_cell_angle_alpha 82.299(10)
_cell_angle_beta 89.056(10)
_cell_angle_gamma 70.660(10)
_cell_formula_units_Z 1
_cell_length_a 7.1562(13)
_cell_length_b 7.2456(13)
_cell_length_c 11.618(2)
_cell_measurement_temperature 296(2)
_cell_volume 563.03(18)
_computing_cell_refinement 'Bruker SMART'
_computing_data_collection 'Bruker SMART'
_computing_data_reduction 'Bruker SAINT'
_computing_molecular_graphics 'Bruker SHELXTL'
_computing_publication_material 'Bruker SHELXTL'
_computing_structure_refinement 'SHELXL-97 (Sheldrick, 1997)'
_computing_structure_solution 'SHELXS-97 (Sheldrick, 1990)'
_diffrn_ambient_temperature 296(2)
_diffrn_measured_fraction_theta_full 0.972
_diffrn_measured_fraction_theta_max 0.972
_diffrn_measurement_device_type 'CCD area detector'
_diffrn_measurement_method 'phi and omega scans'
_diffrn_radiation_monochromator graphite
_diffrn_radiation_source 'fine-focus sealed tube'
_diffrn_radiation_type MoK\a
_diffrn_radiation_wavelength 0.71073
_diffrn_reflns_av_R_equivalents 0.0299
_diffrn_reflns_av_sigmaI/netI 0.0404
_diffrn_reflns_limit_h_max 8
_diffrn_reflns_limit_h_min -7
_diffrn_reflns_limit_k_max 8
_diffrn_reflns_limit_k_min -8
_diffrn_reflns_limit_l_max 13
_diffrn_reflns_limit_l_min -13
_diffrn_reflns_number 3290
_diffrn_reflns_theta_full 24.50
_diffrn_reflns_theta_max 24.50
_diffrn_reflns_theta_min 1.77
_exptl_absorpt_coefficient_mu 1.051
_exptl_absorpt_correction_type none
_exptl_crystal_colour blue
_exptl_crystal_density_diffrn 1.663
_exptl_crystal_density_method 'not measured'
_exptl_crystal_description plates
_exptl_crystal_F_000 293
_exptl_crystal_size_max 0.30
_exptl_crystal_size_mid 0.22
_exptl_crystal_size_min 0.16
_refine_diff_density_max 0.555
_refine_diff_density_min -0.499
_refine_diff_density_rms 0.076
_refine_ls_extinction_method none
_refine_ls_goodness_of_fit_ref 1.045
_refine_ls_hydrogen_treatment mixed
_refine_ls_matrix_type full
_refine_ls_number_parameters 185
_refine_ls_number_reflns 1830
_refine_ls_number_restraints 4
_refine_ls_restrained_S_all 1.042
_refine_ls_R_factor_all 0.0480
_refine_ls_R_factor_gt 0.0430
_refine_ls_shift/su_max 0.006
_refine_ls_shift/su_mean 0.001
_refine_ls_structure_factor_coef Fsqd
_refine_ls_weighting_details 'calc w=1/[\s^2^(Fo^2^)+(0.0911P)^2^+0.0200P] where P=(Fo^2^+2Fc^2^)/3'
_refine_ls_weighting_scheme calc
_refine_ls_wR_factor_gt 0.1214
_refine_ls_wR_factor_ref 0.1244
_reflns_number_gt 1466
_reflns_number_total 1830
_reflns_threshold_expression >2sigma(I)
_cod_data_source_file c3ra44008g.txt
_cod_data_source_block cu25-en_0m
_cod_depositor_comments
;
The following automatic conversions were performed:

data item '_symmetry_cell_setting' value 'Triclinic' was changed to
'triclinic' in accordance with the
/home/saulius/struct/COD-crude-data/automatic-downloads/DataCite-retrospective/RSC/depositions/lib/dictionaries/cif_core.dic
dictionary named 'cif_core.dic' version 2.4.2 last updated on
2011-04-26.

Automatic conversion script
Id: cif_fix_values 6909 2019-04-08 15:41:33Z antanas 
;
_cod_original_cell_volume 563.03(17)
_cod_original_sg_symbol_H-M P-1
_cod_database_code 7239246

loop_
_symmetry_equiv_pos_as_xyz
'x, y, z'
'-x, -y, -z'

loop_
_atom_site_label
_atom_site_type_symbol
_atom_site_fract_x
_atom_site_fract_y
_atom_site_fract_z
_atom_site_U_iso_or_equiv
_atom_site_adp_type
_atom_site_occupancy
_atom_site_symmetry_multiplicity
_atom_site_calc_flag
_atom_site_refinement_flags
C1 C 0.6888(5) 0.2111(6) 0.1775(3) 0.0274(8) Uani 1 1 d .
C2 C 0.8514(5) 0.2247(5) 0.0953(3) 0.0239(8) Uani 1 1 d .
C3 C 1.0497(5) 0.1197(5) 0.1173(3) 0.0269(8) Uani 1 1 d .
H3 H 1.0915 0.0327 0.1856 0.032 Uiso 1 1 calc R
C4 C 1.1853(5) 0.1458(5) 0.0363(3) 0.0280(8) Uani 1 1 d .
H4 H 1.3200 0.0798 0.0506 0.034 Uiso 1 1 calc R
C5 C 1.1185(5) 0.2714(5) -0.0665(3) 0.0227(8) Uani 1 1 d .
C6 C 0.9169(5) 0.3709(5) -0.0829(3) 0.0231(8) Uani 1 1 d .
H6 H 0.8711 0.4547 -0.1519 0.028 Uiso 1 1 calc R
C7 C 1.2606(5) 0.3140(6) -0.1568(3) 0.0297(9) Uani 1 1 d .
C8 C 0.5478(6) 0.4957(7) 0.4425(3) 0.0386(10) Uani 1 1 d .
H8A H 0.6642 0.5354 0.4454 0.046 Uiso 1 1 calc R
H8B H 0.5898 0.3612 0.4247 0.046 Uiso 1 1 calc R
Cu1 Cu 0.5000 0.5000 0.0000 0.0281(3) Uani 1 2 d S
H5A H 0.519(5) 0.008(8) 0.330(3) 0.066(15) Uiso 1 1 d D
H6A H 0.234(9) 0.259(7) 0.377(7) 0.16(3) Uiso 1 1 d D
H7A H 0.908(7) 0.886(10) 0.378(5) 0.11(2) Uiso 1 1 d D
H6B H 0.024(5) 0.454(6) 0.338(3) 0.056(14) Uiso 1 1 d D
H7B H 0.960(10) 0.770(10) 0.486(5) 0.13(3) Uiso 1 1 d D
N1 N 0.7850(4) 0.3505(4) -0.0025(2) 0.0226(7) Uani 1 1 d .
N2 N 0.4090(5) 0.6264(5) 0.3510(3) 0.0422(9) Uani 1 1 d .
H2A H 0.3015 0.5909 0.3491 0.063 Uiso 1 1 calc R
H2B H 0.4669 0.6171 0.2827 0.063 Uiso 1 1 calc R
H2C H 0.3745 0.7504 0.3659 0.063 Uiso 1 1 calc R
O1 O 0.5152(3) 0.3296(4) 0.1475(2) 0.0329(6) Uani 1 1 d .
O2 O 0.7295(4) 0.0889(4) 0.2653(2) 0.0434(8) Uani 1 1 d .
O3 O 1.1874(4) 0.4072(5) -0.2519(2) 0.0531(9) Uani 1 1 d .
O4 O 1.4399(4) 0.2612(4) -0.1270(2) 0.0365(7) Uani 1 1 d .
O5 O 0.4219(5) 0.0076(5) 0.3864(3) 0.0544(9) Uani 1 1 d D
O6 O 0.1351(5) 0.3819(5) 0.3858(3) 0.0586(9) Uani 1 1 d D
O7 O 1.0146(5) 0.8467(6) 0.4314(3) 0.0654(10) Uani 1 1 d D
H5B H 0.493(12) 0.086(11) 0.412(8) 0.18(4) Uiso 1 1 d D

loop_
_atom_site_aniso_label
_atom_site_aniso_U_11
_atom_site_aniso_U_22
_atom_site_aniso_U_33
_atom_site_aniso_U_23
_atom_site_aniso_U_13
_atom_site_aniso_U_12
C1 0.0286(19) 0.031(2) 0.0230(19) 0.0021(15) 0.0036(14) -0.0126(15)
C2 0.0266(18) 0.024(2) 0.0214(18) 0.0005(14) 0.0060(14) -0.0108(14)
C3 0.0264(18) 0.031(2) 0.0196(18) 0.0068(15) 0.0005(14) -0.0091(15)
C4 0.0250(19) 0.027(2) 0.029(2) -0.0003(15) 0.0025(15) -0.0064(15)
C5 0.0226(17) 0.025(2) 0.0227(18) -0.0030(14) 0.0087(14) -0.0110(14)
C6 0.0274(18) 0.026(2) 0.0164(17) 0.0015(14) 0.0040(13) -0.0113(14)
C7 0.028(2) 0.032(2) 0.029(2) -0.0021(16) 0.0106(15) -0.0109(16)
C8 0.034(2) 0.052(3) 0.027(2) 0.0000(17) 0.0092(17) -0.0130(18)
Cu1 0.0200(4) 0.0376(5) 0.0210(4) 0.0089(3) 0.0058(2) -0.0070(3)
N1 0.0234(14) 0.0262(17) 0.0195(15) 0.0019(12) 0.0041(11) -0.0120(12)
N2 0.0371(19) 0.062(3) 0.0250(18) 0.0035(16) 0.0080(14) -0.0166(17)
O1 0.0251(14) 0.0420(16) 0.0248(13) 0.0088(11) 0.0080(10) -0.0076(11)
O2 0.0338(15) 0.052(2) 0.0318(16) 0.0214(13) 0.0058(11) -0.0083(13)
O3 0.0304(15) 0.082(3) 0.0320(17) 0.0227(15) 0.0068(12) -0.0113(15)
O4 0.0226(13) 0.0470(18) 0.0380(16) 0.0001(13) 0.0073(11) -0.0114(12)
O5 0.053(2) 0.050(2) 0.057(2) 0.0037(16) 0.0233(16) -0.0174(16)
O6 0.0408(19) 0.069(3) 0.055(2) -0.0017(17) -0.0063(15) -0.0051(17)
O7 0.0433(19) 0.077(3) 0.057(2) 0.0160(19) -0.0016(17) -0.0044(17)

loop_
_atom_type_symbol
_atom_type_description
_atom_type_scat_dispersion_real
_atom_type_scat_dispersion_imag
_atom_type_scat_source
C C 0.0033 0.0016 'International Tables Vol C Tables 4.2.6.8 and 6.1.1.4'
Cu Cu 0.3201 1.2651 'International Tables Vol C Tables 4.2.6.8 and 6.1.1.4'
N N 0.0061 0.0033 'International Tables Vol C Tables 4.2.6.8 and 6.1.1.4'
O O 0.0106 0.0060 'International Tables Vol C Tables 4.2.6.8 and 6.1.1.4'
H H 0.0000 0.0000 'International Tables Vol C Tables 4.2.6.8 and 6.1.1.4'

loop_
_geom_angle_atom_site_label_1
_geom_angle_atom_site_label_2
_geom_angle_atom_site_label_3
_geom_angle
_geom_angle_site_symmetry_1
_geom_angle_site_symmetry_3
O2 C1 O1 124.9(3) . .
O2 C1 C2 119.4(3) . .
O1 C1 C2 115.7(3) . .
N1 C2 C3 122.4(3) . .
N1 C2 C1 113.5(3) . .
C3 C2 C1 124.1(3) . .
C2 C3 C4 118.9(3) . .
C2 C3 H3 120.5 . .
C4 C3 H3 120.5 . .
C3 C4 C5 119.4(3) . .
C3 C4 H4 120.3 . .
C5 C4 H4 120.3 . .
C6 C5 C4 118.4(3) . .
C6 C5 C7 119.4(3) . .
C4 C5 C7 122.0(3) . .
N1 C6 C5 122.3(3) . .
N1 C6 H6 118.9 . .
C5 C6 H6 118.9 . .
O3 C7 O4 125.4(4) . .
O3 C7 C5 117.1(3) . .
O4 C7 C5 117.5(3) . .
N2 C8 C8 110.5(4) . 2_666
N2 C8 H8A 109.6 . .
C8 C8 H8A 109.6 2_666 .
N2 C8 H8B 109.6 . .
C8 C8 H8B 109.6 2_666 .
H8A C8 H8B 108.1 . .
O1 Cu1 O1 180.00(9) . 2_665
O1 Cu1 N1 96.72(11) . 2_665
O1 Cu1 N1 83.28(11) 2_665 2_665
O1 Cu1 N1 83.28(11) . .
O1 Cu1 N1 96.72(11) 2_665 .
N1 Cu1 N1 180.0 2_665 .
C2 N1 C6 118.5(3) . .
C2 N1 Cu1 112.6(2) . .
C6 N1 Cu1 128.7(2) . .
C8 N2 H2A 109.5 . .
C8 N2 H2B 109.5 . .
H2A N2 H2B 109.5 . .
C8 N2 H2C 109.5 . .
H2A N2 H2C 109.5 . .
H2B N2 H2C 109.5 . .
C1 O1 Cu1 114.5(2) . .
H5A O5 H5B 75(6) . .
H6A O6 H6B 129(6) . .
H7A O7 H7B 95(6) . .

loop_
_geom_bond_atom_site_label_1
_geom_bond_atom_site_label_2
_geom_bond_distance
_geom_bond_site_symmetry_2
C1 O2 1.227(4) .
C1 O1 1.277(4) .
C1 C2 1.514(5) .
C2 N1 1.342(4) .
C2 C3 1.379(5) .
C3 C4 1.380(5) .
C3 H3 0.9300 .
C4 C5 1.387(5) .
C4 H4 0.9300 .
C5 C6 1.386(5) .
C5 C7 1.521(5) .
C6 N1 1.346(4) .
C6 H6 0.9300 .
C7 O3 1.239(5) .
C7 O4 1.252(4) .
C8 N2 1.467(5) .
C8 C8 1.491(7) 2_666
C8 H8A 0.9700 .
C8 H8B 0.9700 .
Cu1 O1 1.955(3) .
Cu1 O1 1.955(3) 2_665
Cu1 N1 1.969(3) 2_665
Cu1 N1 1.969(3) .
N2 H2A 0.8900 .
N2 H2B 0.8900 .
N2 H2C 0.8900 .
O5 H5A 0.949(12) .
O5 H5B 0.949(12) .
O6 H6A 0.952(15) .
O6 H6B 0.938(14) .
O7 H7A 0.93(2) .
O7 H7B 0.95(2) .

loop_
_geom_torsion_atom_site_label_1
_geom_torsion_atom_site_label_2
_geom_torsion_atom_site_label_3
_geom_torsion_atom_site_label_4
_geom_torsion
_geom_torsion_site_symmetry_1
O2 C1 C2 N1 174.0(3) .
O1 C1 C2 N1 -4.9(5) .
O2 C1 C2 C3 -6.2(6) .
O1 C1 C2 C3 174.9(3) .
N1 C2 C3 C4 0.5(5) .
C1 C2 C3 C4 -179.3(3) .
C2 C3 C4 C5 -2.1(5) .
C3 C4 C5 C6 1.7(5) .
C3 C4 C5 C7 177.1(3) .
C4 C5 C6 N1 0.4(5) .
C7 C5 C6 N1 -175.1(3) .
C6 C5 C7 O3 -13.7(5) .
C4 C5 C7 O3 170.9(4) .
C6 C5 C7 O4 162.7(3) .
C4 C5 C7 O4 -12.6(5) .
C3 C2 N1 C6 1.5(5) .
C1 C2 N1 C6 -178.6(3) .
C3 C2 N1 Cu1 -173.3(3) .
C1 C2 N1 Cu1 6.5(4) .
C5 C6 N1 C2 -2.0(5) .
C5 C6 N1 Cu1 171.9(2) .
O1 Cu1 N1 C2 -5.0(2) .
O1 Cu1 N1 C2 175.0(2) 2_665
N1 Cu1 N1 C2 103(72) 2_665
O1 Cu1 N1 C6 -179.2(3) .
O1 Cu1 N1 C6 0.8(3) 2_665
N1 Cu1 N1 C6 -72(72) 2_665
O2 C1 O1 Cu1 -178.1(3) .
C2 C1 O1 Cu1 0.7(4) .
O1 Cu1 O1 C1 -46(100) 2_665
N1 Cu1 O1 C1 -177.8(3) 2_665
N1 Cu1 O1 C1 2.2(3) .
